data_7036351
loop_
_publ_author_name
'Chang, Ting-Wei'
'Ho, Pei-Yun'
'Mao, Kuo-Chung'
'Hong, Fung-E'

_publ_section_title
;
 Developing five-membered heterocycle substituted phosphinous acids as
 ligands for palladium-catalyzed Suzuki-Miyaura and Catellani reactions.
;
_journal_issue 39
_journal_name_full 'Dalton transactions (Cambridge, England : 2003)'
_journal_page_first 17129
_journal_page_last 17142
_journal_paper_doi 10.1039/c5dt02611c
_journal_volume 44
_journal_year 2015
_chemical_formula_moiety 'C24 H30 Cl2 O2 P2 Pt S2'
_chemical_formula_sum 'C24 H30 Cl2 O2 P2 Pt S2'
_chemical_formula_weight 742.53
_space_group_IT_number 14
_symmetry_cell_setting monoclinic
_symmetry_Int_Tables_number 14
_symmetry_space_group_name_Hall '-P 2ybc'
_symmetry_space_group_name_H-M 'P 1 21/c 1'
_atom_sites_solution_hydrogens geom
_atom_sites_solution_primary direct
_atom_sites_solution_secondary difmap
_audit_creation_method SHELXL-97
_audit_update_record
;
2015-05-22 deposited with the CCDC.
2015-09-01 downloaded from the CCDC.
;
_cell_angle_alpha 90.00
_cell_angle_beta 94.353(2)
_cell_angle_gamma 90.00
_cell_formula_units_Z 4
_cell_length_a 19.7394(5)
_cell_length_b 10.6656(2)
_cell_length_c 13.4265(3)
_cell_measurement_reflns_used 3847
_cell_measurement_temperature 150(2)
_cell_measurement_theta_max 29.1916
_cell_measurement_theta_min 2.8106
_cell_volume 2818.56(11)
_computing_cell_refinement
; 
CrysAlis RED, Oxford Diffraction Ltd., 
Version 1.171.32.29 (release 10-06-2008 CrysAlis171 .NET) 
(compiled Jun 10 2008,16:49:55) 
;
_computing_data_collection
; 
CrysAlis CCD, Oxford Diffraction Ltd., 
Version 1.171.32.29 (release 10-06-2008 CrysAlis171 .NET) 
(compiled Jun 10 2008,16:49:55) 
;
_computing_data_reduction
; 
CrysAlis RED, Oxford Diffraction Ltd., 
Version 1.171.32.29 (release 10-06-2008 CrysAlis171 .NET) 
(compiled Jun 10 2008,16:49:55) 
;
_computing_molecular_graphics 'Bruker SHELXTL'
_computing_publication_material 'Bruker SHELXTL'
_computing_structure_refinement 'SHELXL-97 (Sheldrick, 2008)'
_computing_structure_solution 'SHELXS-97 (Sheldrick, 2008)'
_diffrn_ambient_temperature 150(2)
_diffrn_measured_fraction_theta_full 0.999
_diffrn_measured_fraction_theta_max 0.845
_diffrn_measurement_device_type 'CCD detector'
_diffrn_measurement_method '\w scans'
_diffrn_radiation_monochromator graphite
_diffrn_radiation_probe x-ray
_diffrn_radiation_type MoK\a
_diffrn_radiation_wavelength 0.71073
_diffrn_reflns_av_R_equivalents 0.0310
_diffrn_reflns_av_sigmaI/netI 0.0489
_diffrn_reflns_limit_h_max 25
_diffrn_reflns_limit_h_min -23
_diffrn_reflns_limit_k_max 14
_diffrn_reflns_limit_k_min -14
_diffrn_reflns_limit_l_max 18
_diffrn_reflns_limit_l_min -17
_diffrn_reflns_number 13289
_diffrn_reflns_theta_full 26.00
_diffrn_reflns_theta_max 29.26
_diffrn_reflns_theta_min 2.82
_diffrn_source 'fine-focus sealed tube'
_exptl_absorpt_coefficient_mu 5.450
_exptl_absorpt_correction_T_max 1.00000
_exptl_absorpt_correction_T_min 0.46281
_exptl_absorpt_correction_type multi-scan
_exptl_absorpt_process_details
; 
CrysAlisPro, Agilent Technologies, 
Version 1.171.35.21 (release 20-01-2012 CrysAlis171 .NET) 
(compiled Jan 23 2012,18:06:46) 
Empirical absorption correction using spherical harmonics, 
 implemented in SCALE3 ABSPACK scaling algorithm. 
;
_exptl_crystal_colour yellow
_exptl_crystal_density_diffrn 1.750
_exptl_crystal_density_method 'not measured'
_exptl_crystal_description parallelepiped
_exptl_crystal_F_000 1456
_exptl_crystal_size_max 0.50
_exptl_crystal_size_mid 0.22
_exptl_crystal_size_min 0.14
_refine_diff_density_max 1.326
_refine_diff_density_min -1.106
_refine_diff_density_rms 0.143
_refine_ls_extinction_method none
_refine_ls_goodness_of_fit_ref 1.130
_refine_ls_hydrogen_treatment mixed
_refine_ls_matrix_type full
_refine_ls_number_parameters 284
_refine_ls_number_reflns 6492
_refine_ls_number_restraints 0
_refine_ls_restrained_S_all 1.130
_refine_ls_R_factor_all 0.0526
_refine_ls_R_factor_gt 0.0376
_refine_ls_shift/su_max 0.031
_refine_ls_shift/su_mean 0.001
_refine_ls_structure_factor_coef Fsqd
_refine_ls_weighting_details 'calc w=1/[\s^2^(Fo^2^)+(0.0253P)^2^+2.4134P] where P=(Fo^2^+2Fc^2^)/3'
_refine_ls_weighting_scheme calc
_refine_ls_wR_factor_gt 0.0751
_refine_ls_wR_factor_ref 0.0824
_reflns_number_gt 5257
_reflns_number_total 6492
_reflns_threshold_expression >2sigma(I)
_cod_data_source_file c5dt02611c2.cif
_cod_data_source_block spt
_cod_depositor_comments 'Adding full bibliography for 7036349--7036358.cif.'
_cod_original_sg_symbol_H-M 'P 21/c'
_cod_database_code 7036351

loop_
_symmetry_equiv_pos_as_xyz
'x, y, z'
'-x, y+1/2, -z+1/2'
'-x, -y, -z'
'x, -y-1/2, z-1/2'

loop_
_atom_site_label
_atom_site_type_symbol
_atom_site_fract_x
_atom_site_fract_y
_atom_site_fract_z
_atom_site_U_iso_or_equiv
_atom_site_adp_type
_atom_site_occupancy
_atom_site_symmetry_multiplicity
_atom_site_calc_flag
_atom_site_refinement_flags
_atom_site_disorder_assembly
_atom_site_disorder_group
Pt Pt 0.741830(9) 0.242627(16) 0.157925(13) 0.01967(7) Uani 1 1 d . . .
Cl1 Cl 0.71984(6) 0.40390(12) 0.26573(9) 0.0310(3) Uani 1 1 d . . .
Cl2 Cl 0.76435(7) 0.08347(12) 0.04813(9) 0.0307(3) Uani 1 1 d . . .
S1 S 0.82619(16) -0.0890(3) 0.23074(19) 0.0270(5) Uani 0.581(3) 1 d P A 1
C6 C 0.8752(6) 0.0105(11) 0.3952(9) 0.026(2) Uani 0.581(3) 1 d P A 1
H6A H 0.8890 0.0705 0.4450 0.031 Uiso 0.581(3) 1 calc PR A 1
S1' S 0.8879(3) 0.0359(4) 0.4249(3) 0.0270(5) Uani 0.419(3) 1 d P A 2
C6' C 0.8378(8) -0.0575(15) 0.2632(11) 0.026(2) Uani 0.419(3) 1 d P A 2
H6'A H 0.8191 -0.0639 0.1961 0.031 Uiso 0.419(3) 1 calc PR A 2
S2 S 0.49484(15) 0.1801(3) 0.0808(3) 0.0481(8) Uani 0.655(5) 1 d P B 1
C18 C 0.5464(5) 0.3304(12) 0.2107(9) 0.038(3) Uani 0.655(5) 1 d P B 1
H18A H 0.5789 0.3776 0.2508 0.045 Uiso 0.655(5) 1 calc PR B 1
S2' S 0.5561(3) 0.3749(6) 0.2352(6) 0.0481(8) Uani 0.345(5) 1 d P B 2
C18' C 0.5124(11) 0.205(3) 0.1044(18) 0.038(3) Uani 0.345(5) 1 d P B 2
H18B H 0.5120 0.1426 0.0535 0.045 Uiso 0.345(5) 1 calc PR B 2
P1 P 0.84145(6) 0.20478(12) 0.25502(9) 0.0195(3) Uani 1 1 d . A .
P2 P 0.64076(7) 0.27677(13) 0.06324(10) 0.0257(3) Uani 1 1 d . B .
O1 O 0.8465(2) 0.2813(3) 0.3584(3) 0.0266(8) Uani 1 1 d . . .
H1A H 0.815(2) 0.316(5) 0.365(3) 0.013(14) Uiso 1 1 d . . .
O2 O 0.6233(2) 0.1662(4) -0.0146(3) 0.0389(10) Uani 1 1 d . . .
H2A H 0.656(3) 0.136(6) -0.029(4) 0.04(2) Uiso 1 1 d . . .
C1 C 0.9221(3) 0.2501(4) 0.2039(4) 0.0254(11) Uani 1 1 d . . .
C2 C 0.9158(3) 0.3891(5) 0.1766(5) 0.0415(14) Uani 1 1 d . . .
H2B H 0.9577 0.4174 0.1490 0.062 Uiso 1 1 calc R . .
H2C H 0.9082 0.4379 0.2365 0.062 Uiso 1 1 calc R . .
H2D H 0.8774 0.4009 0.1268 0.062 Uiso 1 1 calc R . .
C3 C 0.9813(3) 0.2342(6) 0.2831(4) 0.0407(15) Uani 1 1 d . . .
H3A H 1.0238 0.2588 0.2551 0.061 Uiso 1 1 calc R . .
H3B H 0.9843 0.1463 0.3043 0.061 Uiso 1 1 calc R . .
H3C H 0.9739 0.2873 0.3409 0.061 Uiso 1 1 calc R . .
C4 C 0.9341(3) 0.1716(6) 0.1116(4) 0.0414(14) Uani 1 1 d . . .
H4A H 0.9769 0.1969 0.0852 0.062 Uiso 1 1 calc R . .
H4B H 0.8966 0.1849 0.0606 0.062 Uiso 1 1 calc R . .
H4C H 0.9363 0.0827 0.1300 0.062 Uiso 1 1 calc R . .
C5 C 0.8521(2) 0.0467(4) 0.3002(3) 0.0204(10) Uani 1 1 d . . .
C7 C 0.8775(3) -0.1217(5) 0.4161(4) 0.0273(11) Uani 1 1 d . . .
C8 C 0.8508(3) -0.1773(5) 0.3275(4) 0.0288(12) Uani 1 1 d . A .
C9 C 0.8439(3) -0.3100(6) 0.3225(5) 0.0490(17) Uani 1 1 d . . .
H9A H 0.8262 -0.3497 0.2628 0.059 Uiso 1 1 calc R A .
C10 C 0.8635(4) -0.3794(6) 0.4061(6) 0.061(2) Uani 1 1 d . A .
H10A H 0.8592 -0.4681 0.4038 0.073 Uiso 1 1 calc R . .
C11 C 0.8891(3) -0.3224(7) 0.4934(5) 0.0532(19) Uani 1 1 d . . .
H11A H 0.9023 -0.3724 0.5502 0.064 Uiso 1 1 calc R A .
C12 C 0.8958(3) -0.1959(6) 0.4992(4) 0.0405(14) Uani 1 1 d . A .
H12A H 0.9128 -0.1579 0.5601 0.049 Uiso 1 1 calc R . .
C13 C 0.6370(3) 0.4187(6) -0.0157(4) 0.0412(10) Uani 1 1 d . . .
C14 C 0.6964(3) 0.4131(6) -0.0786(4) 0.0412(10) Uani 1 1 d . . .
H14A H 0.6960 0.4869 -0.1221 0.062 Uiso 1 1 calc R . .
H14B H 0.6934 0.3370 -0.1196 0.062 Uiso 1 1 calc R . .
H14C H 0.7386 0.4118 -0.0353 0.062 Uiso 1 1 calc R . .
C15 C 0.6407(3) 0.5376(5) 0.0473(4) 0.0456(16) Uani 1 1 d . . .
H15A H 0.6383 0.6111 0.0033 0.068 Uiso 1 1 calc R . .
H15B H 0.6835 0.5390 0.0892 0.068 Uiso 1 1 calc R . .
H15C H 0.6025 0.5393 0.0899 0.068 Uiso 1 1 calc R . .
C16 C 0.5706(3) 0.4158(6) -0.0832(4) 0.0469(16) Uani 1 1 d . . .
H16A H 0.5679 0.4906 -0.1257 0.070 Uiso 1 1 calc R . .
H16B H 0.5318 0.4143 -0.0417 0.070 Uiso 1 1 calc R . .
H16C H 0.5697 0.3406 -0.1252 0.070 Uiso 1 1 calc R . .
C17 C 0.5640(3) 0.2754(5) 0.1288(4) 0.0331(13) Uani 1 1 d . . .
C19 C 0.4784(4) 0.3192(8) 0.2392(6) 0.0666(9) Uani 1 1 d . . .
C20 C 0.4482(4) 0.2329(7) 0.1702(6) 0.0666(9) Uani 1 1 d . B .
C21 C 0.3793(4) 0.1989(8) 0.1779(6) 0.0666(9) Uani 1 1 d . . .
H21A H 0.3581 0.1399 0.1326 0.080 Uiso 1 1 calc R B .
C22 C 0.3446(4) 0.2497(7) 0.2484(6) 0.0666(9) Uani 1 1 d . B .
H22A H 0.2984 0.2264 0.2522 0.080 Uiso 1 1 calc R . .
C23 C 0.3724(4) 0.3331(8) 0.3151(6) 0.0666(9) Uani 1 1 d . . .
H23A H 0.3452 0.3675 0.3638 0.080 Uiso 1 1 calc R B .
C24 C 0.4398(4) 0.3700(7) 0.3141(6) 0.0666(9) Uani 1 1 d . B .
H24B H 0.4593 0.4275 0.3621 0.080 Uiso 1 1 calc R . .

loop_
_atom_site_aniso_label
_atom_site_aniso_U_11
_atom_site_aniso_U_22
_atom_site_aniso_U_33
_atom_site_aniso_U_23
_atom_site_aniso_U_13
_atom_site_aniso_U_12
Pt 0.01730(10) 0.02056(10) 0.02054(10) 0.00073(8) -0.00244(7) 0.00373(8)
Cl1 0.0281(7) 0.0293(7) 0.0343(7) -0.0081(6) -0.0065(5) 0.0099(6)
Cl2 0.0329(7) 0.0331(7) 0.0249(6) -0.0069(6) -0.0050(5) 0.0117(6)
S1 0.0360(14) 0.0207(13) 0.0231(13) 0.0007(10) -0.0065(10) -0.0016(10)
C6 0.033(6) 0.022(5) 0.021(6) -0.007(4) -0.009(4) -0.002(4)
S1' 0.0360(14) 0.0207(13) 0.0231(13) 0.0007(10) -0.0065(10) -0.0016(10)
C6' 0.033(6) 0.022(5) 0.021(6) -0.007(4) -0.009(4) -0.002(4)
S2 0.0268(15) 0.0463(16) 0.070(2) -0.0018(14) -0.0049(12) -0.0066(12)
C18 0.017(5) 0.050(7) 0.044(6) 0.009(5) -0.011(4) -0.008(5)
S2' 0.0268(15) 0.0463(16) 0.070(2) -0.0018(14) -0.0049(12) -0.0066(12)
C18' 0.017(5) 0.050(7) 0.044(6) 0.009(5) -0.011(4) -0.008(5)
P1 0.0180(6) 0.0196(6) 0.0204(6) 0.0009(5) -0.0020(5) 0.0037(5)
P2 0.0190(6) 0.0266(7) 0.0303(7) -0.0010(6) -0.0062(5) 0.0049(6)
O1 0.025(2) 0.0272(19) 0.0264(19) -0.0053(16) -0.0033(16) 0.0083(17)
O2 0.028(2) 0.035(2) 0.052(3) -0.011(2) -0.014(2) 0.0063(19)
C1 0.021(3) 0.027(3) 0.028(3) 0.005(2) -0.001(2) 0.000(2)
C2 0.040(4) 0.029(3) 0.055(4) 0.013(3) 0.004(3) -0.002(3)
C3 0.020(3) 0.055(4) 0.045(3) 0.010(3) -0.006(2) 0.002(3)
C4 0.040(3) 0.045(4) 0.042(3) -0.006(3) 0.015(3) -0.005(3)
C5 0.017(2) 0.019(2) 0.025(2) -0.002(2) -0.0002(19) 0.0019(19)
C7 0.025(3) 0.026(3) 0.031(3) 0.006(2) 0.001(2) 0.002(2)
C8 0.022(3) 0.036(3) 0.029(3) -0.001(2) 0.003(2) 0.002(2)
C9 0.030(3) 0.048(4) 0.070(5) -0.029(4) 0.012(3) -0.014(3)
C10 0.057(5) 0.020(3) 0.112(6) 0.013(4) 0.042(5) -0.003(3)
C11 0.050(4) 0.048(4) 0.064(4) 0.032(4) 0.018(4) 0.015(3)
C12 0.041(4) 0.049(4) 0.032(3) 0.008(3) 0.002(3) 0.007(3)
C13 0.042(3) 0.044(3) 0.038(2) 0.008(2) 0.0047(19) 0.014(2)
C14 0.042(3) 0.044(3) 0.038(2) 0.008(2) 0.0047(19) 0.014(2)
C15 0.062(4) 0.029(3) 0.044(3) -0.001(3) -0.008(3) 0.008(3)
C16 0.048(4) 0.047(4) 0.042(3) 0.006(3) -0.017(3) 0.015(3)
C17 0.023(3) 0.038(3) 0.038(3) 0.007(3) -0.001(2) 0.005(2)
C19 0.0494(19) 0.070(2) 0.082(2) 0.0365(18) 0.0107(16) 0.0077(16)
C20 0.0494(19) 0.070(2) 0.082(2) 0.0365(18) 0.0107(16) 0.0077(16)
C21 0.0494(19) 0.070(2) 0.082(2) 0.0365(18) 0.0107(16) 0.0077(16)
C22 0.0494(19) 0.070(2) 0.082(2) 0.0365(18) 0.0107(16) 0.0077(16)
C23 0.0494(19) 0.070(2) 0.082(2) 0.0365(18) 0.0107(16) 0.0077(16)
C24 0.0494(19) 0.070(2) 0.082(2) 0.0365(18) 0.0107(16) 0.0077(16)

loop_
_atom_type_symbol
_atom_type_description
_atom_type_scat_dispersion_real
_atom_type_scat_dispersion_imag
_atom_type_scat_source
C C 0.0033 0.0016 'International Tables Vol C Tables 4.2.6.8 and 6.1.1.4'
H H 0.0000 0.0000 'International Tables Vol C Tables 4.2.6.8 and 6.1.1.4'
O O 0.0106 0.0060 'International Tables Vol C Tables 4.2.6.8 and 6.1.1.4'
P P 0.1023 0.0942 'International Tables Vol C Tables 4.2.6.8 and 6.1.1.4'
S S 0.1246 0.1234 'International Tables Vol C Tables 4.2.6.8 and 6.1.1.4'
Cl Cl 0.1484 0.1585 'International Tables Vol C Tables 4.2.6.8 and 6.1.1.4'
Pt Pt -1.7033 8.3905 'International Tables Vol C Tables 4.2.6.8 and 6.1.1.4'

loop_
_geom_angle_atom_site_label_1
_geom_angle_atom_site_label_2
_geom_angle_atom_site_label_3
_geom_angle
Cl1 Pt P2 91.83(5)
Cl1 Pt P1 88.22(4)
P2 Pt P1 178.52(5)
Cl1 Pt Cl2 179.09(5)
P2 Pt Cl2 87.98(5)
P1 Pt Cl2 92.00(4)
C8 S1 C5 89.7(3)
C5 C6 C7 117.3(8)
C5 C6 H6A 121.3
C7 C6 H6A 121.3
C7 S1' C5 87.7(3)
C5 C6' C8 119.4(11)
C5 C6' H6'A 120.3
C8 C6' H6'A 120.3
C20 S2 C17 89.8(4)
C17 C18 C19 120.0(10)
C17 C18 H18A 120.0
C19 C18 H18A 120.0
C19 S2' C17 87.1(5)
C17 C18' C20 112.7(18)
C17 C18' H18B 123.6
C20 C18' H18B 123.6
O1 P1 C5 100.8(2)
O1 P1 C1 101.0(2)
C5 P1 C1 106.8(2)
O1 P1 Pt 113.10(15)
C5 P1 Pt 115.26(16)
C1 P1 Pt 117.77(16)
O2 P2 C17 99.5(3)
O2 P2 C13 103.4(2)
C17 P2 C13 106.7(3)
O2 P2 Pt 112.23(16)
C17 P2 Pt 116.81(19)
C13 P2 Pt 116.1(2)
P1 O1 H1A 111(4)
P2 O2 H2A 110(5)
C3 C1 C4 110.3(5)
C3 C1 C2 108.6(5)
C4 C1 C2 110.6(4)
C3 C1 P1 110.4(4)
C4 C1 P1 110.4(4)
C2 C1 P1 106.6(4)
C1 C2 H2B 109.5
C1 C2 H2C 109.5
H2B C2 H2C 109.5
C1 C2 H2D 109.5
H2B C2 H2D 109.5
H2C C2 H2D 109.5
C1 C3 H3A 109.5
C1 C3 H3B 109.5
H3A C3 H3B 109.5
C1 C3 H3C 109.5
H3A C3 H3C 109.5
H3B C3 H3C 109.5
C1 C4 H4A 109.5
C1 C4 H4B 109.5
H4A C4 H4B 109.5
C1 C4 H4C 109.5
H4A C4 H4C 109.5
H4B C4 H4C 109.5
C6' C5 C6 99.7(8)
C6' C5 S1' 112.5(8)
C6 C5 S1' 13.0(6)
C6' C5 S1 9.0(8)
C6 C5 S1 108.7(6)
S1' C5 S1 121.5(3)
C6' C5 P1 133.4(8)
C6 C5 P1 126.7(6)
S1' C5 P1 114.0(3)
S1 C5 P1 124.4(3)
C12 C7 C8 119.9(5)
C12 C7 C6 135.7(7)
C8 C7 C6 104.2(6)
C12 C7 S1' 119.0(5)
C8 C7 S1' 121.1(4)
C6 C7 S1' 17.0(5)
C7 C8 C9 119.5(5)
C7 C8 C6' 99.2(7)
C9 C8 C6' 141.3(7)
C7 C8 S1 119.9(4)
C9 C8 S1 120.6(5)
C6' C8 S1 20.7(5)
C10 C9 C8 118.5(6)
C10 C9 H9A 120.8
C8 C9 H9A 120.8
C9 C10 C11 121.1(6)
C9 C10 H10A 119.4
C11 C10 H10A 119.4
C12 C11 C10 120.9(6)
C12 C11 H11A 119.5
C10 C11 H11A 119.5
C11 C12 C7 120.1(6)
C11 C12 H12A 120.0
C7 C12 H12A 120.0
C14 C13 C15 109.9(5)
C14 C13 C16 109.6(5)
C15 C13 C16 110.2(5)
C14 C13 P2 107.0(4)
C15 C13 P2 111.4(4)
C16 C13 P2 108.5(4)
C13 C14 H14A 109.5
C13 C14 H14B 109.5
H14A C14 H14B 109.5
C13 C14 H14C 109.5
H14A C14 H14C 109.5
H14B C14 H14C 109.5
C13 C15 H15A 109.5
C13 C15 H15B 109.5
H15A C15 H15B 109.5
C13 C15 H15C 109.5
H15A C15 H15C 109.5
H15B C15 H15C 109.5
C13 C16 H16A 109.5
C13 C16 H16B 109.5
H16A C16 H16B 109.5
C13 C16 H16C 109.5
H16A C16 H16C 109.5
H16B C16 H16C 109.5
C18 C17 C18' 102.7(13)
C18 C17 S2 108.2(6)
C18' C17 S2 6.5(12)
C18 C17 P2 133.4(6)
C18' C17 P2 123.8(13)
S2 C17 P2 118.4(4)
C18 C17 S2' 13.5(6)
C18' C17 S2' 115.7(13)
S2 C17 S2' 121.0(4)
P2 C17 S2' 120.5(4)
C20 C19 C24 119.6(7)
C20 C19 C18 103.8(8)
C24 C19 C18 136.6(9)
C20 C19 S2' 124.3(7)
C24 C19 S2' 115.9(7)
C18 C19 S2' 21.0(6)
C19 C20 C21 118.7(8)
C19 C20 C18' 99.8(10)
C21 C20 C18' 141.5(11)
C19 C20 S2 117.8(6)
C21 C20 S2 123.4(7)
C18' C20 S2 18.2(8)
C22 C21 C20 119.8(9)
C22 C21 H21A 120.1
C20 C21 H21A 120.1
C21 C22 C23 122.5(8)
C21 C22 H22A 118.8
C23 C22 H22A 118.8
C24 C23 C22 121.5(8)
C24 C23 H23A 119.2
C22 C23 H23A 119.2
C23 C24 C19 117.8(8)
C23 C24 H24B 121.1
C19 C24 H24B 121.1

loop_
_geom_bond_atom_site_label_1
_geom_bond_atom_site_label_2
_geom_bond_distance
Pt Cl1 2.3103(12)
Pt P2 2.3117(13)
Pt P1 2.3109(12)
Pt Cl2 2.3133(12)
S1 C8 1.648(6)
S1 C5 1.775(5)
C6 C5 1.377(12)
C6 C7 1.437(13)
C6 H6A 0.9500
S1' C7 1.696(7)
S1' C5 1.771(6)
C6' C5 1.241(15)
C6' C8 1.553(17)
C6' H6'A 0.9500
S2 C20 1.667(9)
S2 C17 1.783(6)
C18 C17 1.317(13)
C18 C19 1.428(12)
C18 H18A 0.9500
S2' C19 1.650(10)
S2' C17 1.797(9)
C18' C17 1.29(2)
C18' C20 1.63(3)
C18' H18B 0.9500
P1 O1 1.607(4)
P1 C5 1.799(5)
P1 C1 1.845(5)
P2 O2 1.596(4)
P2 C17 1.809(6)
P2 C13 1.846(6)
O1 H1A 0.73(5)
O2 H2A 0.75(6)
C1 C3 1.529(7)
C1 C4 1.528(7)
C1 C2 1.530(7)
C2 H2B 0.9800
C2 H2C 0.9800
C2 H2D 0.9800
C3 H3A 0.9800
C3 H3B 0.9800
C3 H3C 0.9800
C4 H4A 0.9800
C4 H4B 0.9800
C4 H4C 0.9800
C7 C12 1.394(7)
C7 C8 1.396(7)
C8 C9 1.423(9)
C9 C10 1.374(9)
C9 H9A 0.9500
C10 C11 1.383(10)
C10 H10A 0.9500
C11 C12 1.357(10)
C11 H11A 0.9500
C12 H12A 0.9500
C13 C14 1.496(7)
C13 C15 1.524(8)
C13 C16 1.537(8)
C14 H14A 0.9800
C14 H14B 0.9800
C14 H14C 0.9800
C15 H15A 0.9800
C15 H15B 0.9800
C15 H15C 0.9800
C16 H16A 0.9800
C16 H16B 0.9800
C16 H16C 0.9800
C19 C20 1.406(11)
C19 C24 1.415(10)
C20 C21 1.419(10)
C21 C22 1.326(10)
C21 H21A 0.9500
C22 C23 1.349(11)
C22 H22A 0.9500
C23 C24 1.388(9)
C23 H23A 0.9500
C24 H24B 0.9500
